data_4324574
loop_
_publ_author_name
'Xiqu Wang'
'Juergen Eckert'
'Lumei Liu'
'Allan J. Jacobson'

_publ_section_title
;
 Breathing and Twisting: An Investigation of Framework Deformation and
 Guest Packing in Single Crystals of a Microporous Vanadium
 Benzenedicarboxylate
;
_journal_name_full 'Inorganic Chemistry'
_journal_page_first 2028
_journal_page_last 2036
_journal_paper_doi 10.1021/ic1025087
_journal_volume 50
_journal_year 2011
_chemical_formula_sum 'C12.55 H10.07 O5 V'
_chemical_formula_weight 291.87
_chemical_name_systematic
; 
 ? 
;
_space_group_IT_number 19
_symmetry_space_group_name_Hall 'P 2ac 2ab'
_symmetry_space_group_name_H-M 'P 21 21 21'
_atom_sites_solution_hydrogens geom
_atom_sites_solution_primary direct
_atom_sites_solution_secondary difmap
_audit_creation_method SHELXL-97
_cell_angle_alpha 90.00
_cell_angle_beta 90.00
_cell_angle_gamma 90.00
_cell_formula_units_Z 4
_cell_length_a 6.8023(14)
_cell_length_b 13.912(3)
_cell_length_c 16.052(3)
_cell_measurement_reflns_used 5451
_cell_measurement_temperature 296(2)
_cell_measurement_theta_max 28.20
_cell_measurement_theta_min 2.54
_cell_volume 1519.1(5)
_computing_structure_refinement 'SHELXL-97 (Sheldrick, 1997)'
_computing_structure_solution 'SHELXS-97 (Sheldrick, 1990)'
_diffrn_ambient_temperature 296(2)
_diffrn_measured_fraction_theta_full 0.999
_diffrn_measured_fraction_theta_max 0.976
_diffrn_measurement_device_type Bruker-ApexII
_diffrn_measurement_method 'narrow frame'
_diffrn_radiation_monochromator graphite
_diffrn_radiation_source 'fine-focus sealed tube'
_diffrn_radiation_type MoK\a
_diffrn_radiation_wavelength 0.71073
_diffrn_reflns_av_R_equivalents 0.0352
_diffrn_reflns_av_sigmaI/netI 0.0323
_diffrn_reflns_limit_h_max 8
_diffrn_reflns_limit_h_min -8
_diffrn_reflns_limit_k_max 18
_diffrn_reflns_limit_k_min -16
_diffrn_reflns_limit_l_max 21
_diffrn_reflns_limit_l_min -10
_diffrn_reflns_number 8525
_diffrn_reflns_theta_full 25.00
_diffrn_reflns_theta_max 28.20
_diffrn_reflns_theta_min 2.54
_exptl_absorpt_coefficient_mu 0.662
_exptl_absorpt_correction_T_max 0.890
_exptl_absorpt_correction_T_min 0.761
_exptl_absorpt_correction_type multi-scan
_exptl_absorpt_process_details 'Blessing, 1995'
_exptl_crystal_colour red
_exptl_crystal_density_diffrn 1.276
_exptl_crystal_description polyhedron
_exptl_crystal_F_000 593.5
_exptl_crystal_size_max 0.32
_exptl_crystal_size_mid 0.24
_exptl_crystal_size_min 0.20
_refine_diff_density_max 0.630
_refine_diff_density_min -0.311
_refine_diff_density_rms 0.075
_refine_ls_abs_structure_details 'Flack H D (1983), Acta Cryst. A39, 876-881'
_refine_ls_abs_structure_Flack 0.55(4)
_refine_ls_extinction_method none
_refine_ls_goodness_of_fit_ref 1.069
_refine_ls_hydrogen_treatment constr
_refine_ls_matrix_type full
_refine_ls_number_parameters 178
_refine_ls_number_reflns 3590
_refine_ls_number_restraints 20
_refine_ls_restrained_S_all 1.068
_refine_ls_R_factor_all 0.0425
_refine_ls_R_factor_gt 0.0371
_refine_ls_shift/su_max 0.001
_refine_ls_shift/su_mean 0.000
_refine_ls_structure_factor_coef Fsqd
_refine_ls_weighting_details 'calc w=1/[\s^2^(Fo^2^)+(0.0576P)^2^+0.5984P] where P=(Fo^2^+2Fc^2^)/3'
_refine_ls_weighting_scheme calc
_refine_ls_wR_factor_gt 0.0992
_refine_ls_wR_factor_ref 0.1020
_reflns_number_gt 3213
_reflns_number_total 3590
_reflns_threshold_expression >2sigma(I)
_cod_data_source_file ic1025087_si_002.cif
_cod_data_source_block VObdc.14cyclohexadiene
_cod_database_code 4324574

loop_
_symmetry_equiv_pos_as_xyz
'x, y, z'
'-x+1/2, -y, z+1/2'
'-x, y+1/2, -z+1/2'
'x+1/2, -y+1/2, -z'

loop_
_atom_site_label
_atom_site_type_symbol
_atom_site_fract_x
_atom_site_fract_y
_atom_site_fract_z
_atom_site_U_iso_or_equiv
_atom_site_adp_type
_atom_site_occupancy
_atom_site_symmetry_multiplicity
_atom_site_calc_flag
_atom_site_refinement_flags
_atom_site_disorder_assembly
_atom_site_disorder_group
C10 C 0.198(6) 0.190(3) 0.138(2) 0.137(11) Uiso 0.288(13) 1 d PD A 1
H10 H 0.1207 0.2242 0.1758 0.164 Uiso 0.288(13) 1 calc PR A 1
C11 C 0.405(5) 0.214(3) 0.121(3) 0.192(18) Uiso 0.288(13) 1 d PD A 1
H11A H 0.4719 0.2109 0.1738 0.230 Uiso 0.288(13) 1 calc PR A 1
H11B H 0.4050 0.2807 0.1041 0.230 Uiso 0.288(13) 1 calc PR A 1
C12 C 0.540(6) 0.163(3) 0.060(3) 0.29(3) Uiso 0.288(13) 1 d PD A 1
H12 H 0.6753 0.1703 0.0627 0.352 Uiso 0.288(13) 1 calc PR A 1
C13 C 0.454(5) 0.108(3) 0.000(3) 0.24(2) Uiso 0.288(13) 1 d PD A 1
H13 H 0.5095 0.0954 -0.0522 0.287 Uiso 0.288(13) 1 calc PR A 1
C14 C 0.262(5) 0.069(2) 0.0276(18) 0.124(10) Uiso 0.288(13) 1 d PD A 1
H14A H 0.2874 0.0037 0.0450 0.149 Uiso 0.288(13) 1 calc PR A 1
H14B H 0.1816 0.0652 -0.0220 0.149 Uiso 0.288(13) 1 calc PR A 1
C15 C 0.133(5) 0.112(2) 0.094(2) 0.171(15) Uiso 0.288(13) 1 d PD A 1
H15 H 0.0093 0.0863 0.1048 0.205 Uiso 0.288(13) 1 calc PR A 1
C20 C -0.095(4) 0.180(2) 0.099(2) 0.287(19) Uiso 0.471(13) 1 d PD B 2
H20 H -0.2130 0.2063 0.1173 0.344 Uiso 0.471(13) 1 calc PR B 2
C21 C 0.104(4) 0.205(2) 0.1318(19) 0.200(13) Uiso 0.471(13) 1 d PD B 2
H21A H 0.0859 0.2113 0.1915 0.240 Uiso 0.471(13) 1 calc PR B 2
H21B H 0.1291 0.2692 0.1113 0.240 Uiso 0.471(13) 1 calc PR B 2
C22 C 0.296(4) 0.153(2) 0.1221(18) 0.219(13) Uiso 0.471(13) 1 d PD B 2
H22 H 0.3991 0.1644 0.1585 0.263 Uiso 0.471(13) 1 calc PR B 2
C23 C 0.316(3) 0.088(2) 0.0596(16) 0.201(14) Uiso 0.471(13) 1 d PD B 2
H23 H 0.4341 0.0616 0.0417 0.242 Uiso 0.471(13) 1 calc PR B 2
C24 C 0.117(3) 0.0662(13) 0.0240(12) 0.150(8) Uiso 0.471(13) 1 d PD B 2
H24A H 0.1357 0.0693 -0.0359 0.180 Uiso 0.471(13) 1 calc PR B 2
H24B H 0.0955 -0.0011 0.0368 0.180 Uiso 0.471(13) 1 calc PR B 2
C25 C -0.075(3) 0.1129(18) 0.0388(15) 0.220(13) Uiso 0.471(13) 1 d PD B 2
H25 H -0.1831 0.0959 0.0064 0.265 Uiso 0.471(13) 1 calc PR B 2
C1 C 0.7254(4) -0.1432(2) 0.12137(15) 0.0220(6) Uani 1 1 d . . .
C2 C 0.7377(4) -0.0769(2) 0.19357(17) 0.0295(7) Uani 1 1 d . . .
C3 C 0.5687(5) -0.0374(3) 0.2280(2) 0.0486(10) Uani 1 1 d . . .
H3 H 0.4460 -0.0544 0.2071 0.058 Uiso 1 1 calc R . .
C4 C 0.5820(5) 0.0265(3) 0.2929(2) 0.0488(10) Uani 1 1 d . . .
H4 H 0.4681 0.0523 0.3158 0.059 Uiso 1 1 calc R . .
C5 C 0.9190(5) -0.0535(3) 0.2267(2) 0.0475(11) Uani 1 1 d . . .
H5 H 1.0329 -0.0809 0.2053 0.057 Uiso 1 1 calc R . .
C6 C 0.9298(6) 0.0118(3) 0.2926(2) 0.0500(11) Uani 1 1 d . . .
H6 H 1.0514 0.0276 0.3153 0.060 Uiso 1 1 calc R . .
C7 C 0.7620(5) 0.0527(2) 0.32422(18) 0.0306(7) Uani 1 1 d . . .
C8 C 0.7759(5) 0.1247(2) 0.39290(16) 0.0241(6) Uani 1 1 d . . .
O1 O 1.28224(19) 0.19061(10) 0.50390(12) 0.0193(3) Uani 1 1 d . . .
O2 O 0.9425(4) 0.16221(17) 0.59359(13) 0.0289(5) Uani 1 1 d . . .
O3 O 0.9437(3) 0.14545(17) 0.41985(14) 0.0307(5) Uani 1 1 d . . .
O4 O 1.1167(3) 0.32329(17) 0.40649(13) 0.0292(5) Uani 1 1 d . . .
O5 O 1.1143(3) 0.34035(18) 0.58196(14) 0.0297(5) Uani 1 1 d . . .
V1 V 1.06450(4) 0.23606(2) 0.50079(3) 0.01415(11) Uani 1 1 d . . .

loop_
_atom_site_aniso_label
_atom_site_aniso_U_11
_atom_site_aniso_U_22
_atom_site_aniso_U_33
_atom_site_aniso_U_23
_atom_site_aniso_U_13
_atom_site_aniso_U_12
C1 0.0149(13) 0.0312(14) 0.0198(11) -0.0073(10) -0.0020(9) -0.0011(11)
C2 0.0133(13) 0.0438(17) 0.0315(13) -0.0215(13) 0.0002(11) 0.0010(12)
C3 0.0118(13) 0.079(3) 0.055(2) -0.0456(19) -0.0021(14) -0.0022(17)
C4 0.0104(14) 0.075(2) 0.061(2) -0.046(2) 0.0031(13) 0.0028(16)
C5 0.0147(14) 0.070(3) 0.057(2) -0.0427(19) -0.0039(15) 0.0065(16)
C6 0.0125(14) 0.079(3) 0.059(2) -0.045(2) -0.0081(14) 0.0050(16)
C7 0.0156(13) 0.0432(17) 0.0329(13) -0.0228(13) -0.0023(11) -0.0012(12)
C8 0.0162(13) 0.0318(15) 0.0244(12) -0.0121(11) 0.0010(10) 0.0007(11)
O1 0.0108(6) 0.0240(7) 0.0231(7) 0.0010(10) 0.0000(9) -0.0001(5)
O2 0.0150(10) 0.0413(11) 0.0303(10) 0.0183(9) 0.0056(8) 0.0028(10)
O3 0.0140(10) 0.0405(11) 0.0375(12) -0.0180(9) -0.0048(9) 0.0004(10)
O4 0.0147(11) 0.0424(13) 0.0306(10) 0.0183(9) 0.0035(7) 0.0028(9)
O5 0.0131(10) 0.0392(11) 0.0369(12) -0.0212(9) -0.0027(8) 0.0029(9)
V1 0.00861(15) 0.01992(17) 0.01391(16) 0.0003(2) -0.0002(2) -0.00095(10)

loop_
_atom_type_symbol
_atom_type_description
_atom_type_scat_dispersion_real
_atom_type_scat_dispersion_imag
_atom_type_scat_source
C C 0.0033 0.0016 'International Tables Vol C Tables 4.2.6.8 and 6.1.1.4'
O O 0.0106 0.0060 'International Tables Vol C Tables 4.2.6.8 and 6.1.1.4'
V V 0.3005 0.5294 'International Tables Vol C Tables 4.2.6.8 and 6.1.1.4'
H H 0.0000 0.0000 'International Tables Vol C Tables 4.2.6.8 and 6.1.1.4'

loop_
_geom_angle_atom_site_label_1
_geom_angle_atom_site_label_2
_geom_angle_atom_site_label_3
_geom_angle
_geom_angle_site_symmetry_1
_geom_angle_site_symmetry_3
C15 C10 C11 113(3) . .
C10 C11 C12 127(3) . .
C13 C12 C11 117(3) . .
C12 C13 C14 112(3) . .
C13 C14 C15 126(2) . .
C10 C15 C14 119(2) . .
C25 C20 C21 108.9(19) . .
C20 C21 C22 129.7(18) . .
C23 C22 C21 119.2(16) . .
C22 C23 C24 109.0(17) . .
C25 C24 C23 130.3(15) . .
C20 C25 C24 120.3(16) . .
O2 C1 O4 125.1(2) 2_654 3_745
O2 C1 C2 117.5(3) 2_654 .
O4 C1 C2 117.5(2) 3_745 .
C5 C2 C3 119.5(3) . .
C5 C2 C1 119.9(3) . .
C3 C2 C1 120.6(3) . .
C4 C3 C2 120.2(3) . .
C3 C4 C7 120.6(3) . .
C2 C5 C6 119.5(3) . .
C7 C6 C5 120.4(3) . .
C6 C7 C4 119.7(3) . .
C6 C7 C8 119.9(3) . .
C4 C7 C8 120.4(3) . .
O3 C8 O5 126.2(2) . 4_456
O3 C8 C7 117.8(3) . .
O5 C8 C7 115.9(3) 4_456 .
V1 O1 V1 128.77(8) . 4_556
C1 O2 V1 139.01(19) 2_655 .
C8 O3 V1 138.37(19) . .
C1 O4 V1 131.06(18) 3_755 .
C8 O5 V1 129.71(19) 4_556 .
O1 V1 O4 95.73(9) . .
O1 V1 O5 96.31(9) . .
O4 V1 O5 91.34(9) . .
O1 V1 O3 98.71(9) . .
O4 V1 O3 87.87(11) . .
O5 V1 O3 164.96(9) . .
O1 V1 O2 99.07(9) . .
O4 V1 O2 165.19(10) . .
O5 V1 O2 87.54(12) . .
O3 V1 O2 89.39(8) . .
O1 V1 O1 175.13(4) . 4_456
O4 V1 O1 81.00(8) . 4_456
O5 V1 O1 80.22(8) . 4_456
O3 V1 O1 84.83(8) . 4_456
O2 V1 O1 84.26(8) . 4_456

loop_
_geom_bond_atom_site_label_1
_geom_bond_atom_site_label_2
_geom_bond_distance
_geom_bond_site_symmetry_2
C10 C15 1.37(2) .
C10 C11 1.47(2) .
C11 C12 1.51(2) .
C12 C13 1.36(2) .
C13 C14 1.48(2) .
C14 C15 1.508(19) .
C20 C25 1.353(9) .
C20 C21 1.489(10) .
C21 C22 1.502(10) .
C22 C23 1.353(10) .
C23 C24 1.498(10) .
C24 C25 1.481(9) .
C1 O2 1.254(4) 2_654
C1 O4 1.254(4) 3_745
C1 C2 1.484(3) .
C2 C5 1.382(4) .
C2 C3 1.389(4) .
C3 C4 1.372(5) .
C4 C7 1.373(4) .
C5 C6 1.396(5) .
C6 C7 1.373(4) .
C7 C8 1.492(3) .
C8 O3 1.254(4) .
C8 O5 1.268(4) 4_456
O1 V1 1.6112(13) .
O1 V1 2.1756(14) 4_556
O2 C1 1.254(4) 2_655
O2 V1 1.991(2) .
O3 V1 1.988(2) .
O4 C1 1.254(4) 3_755
O4 V1 1.972(2) .
O5 C8 1.268(4) 4_556
O5 V1 1.979(2) .
V1 O1 2.1755(14) 4_456
